data_2241721
loop_
_publ_author_name
'Sagar, Belakavadi K.'
'Yathirajan, Hemmige S.'
'Jasinski, Jerry P.'
'Glidewell, Christopher'

_publ_section_title
;
 Crystal structure of
 6-hydroxy-5-(2-methoxyphenoxy)-2,2'-bipyrimidin-4(3<i>H</i>)-one
;
_journal_coeditor_code HB7590
_journal_issue 7
_journal_name_full 'Acta Crystallographica Section E'
_journal_page_first 969
_journal_page_last 971
_journal_paper_doi 10.1107/S2056989016009075
_journal_volume 72
_journal_year 2016
_chemical_formula_iupac 'C15 H12 N4 O4'
_chemical_formula_moiety 'C15 H12 N4 O4'
_chemical_formula_sum 'C15 H12 N4 O4'
_chemical_formula_weight 312.29
_chemical_name_systematic
;
6-Hydroxy-5-(2-methoxyphenoxy)-2,2'-bipyrimidin-4(3<i>H</i>)-one
;
_space_group_crystal_system monoclinic
_space_group_IT_number 14
_space_group_name_Hall '-P 2ybc'
_space_group_name_H-M_alt 'P 1 21/c 1'
_symmetry_space_group_name_Hall '-P 2ybc'
_symmetry_space_group_name_H-M 'P 1 21/c 1'
_atom_sites_solution_hydrogens mixed
_atom_sites_solution_primary direct
_atom_sites_solution_secondary difmap
_audit_creation_method SHELXL-2014
_cell_angle_alpha 90
_cell_angle_beta 105.412(8)
_cell_angle_gamma 90
_cell_formula_units_Z 4
_cell_length_a 12.1863(9)
_cell_length_b 10.7079(8)
_cell_length_c 11.1726(8)
_cell_measurement_reflns_used 3266
_cell_measurement_temperature 298(2)
_cell_measurement_theta_max 29.20
_cell_measurement_theta_min 3.46
_cell_volume 1405.48(19)
_computing_cell_refinement
;
CrysAlisPro (Agilent, 2014)
;
_computing_data_collection
;
CrysAlisPro (Agilent, 2014)
;
_computing_data_reduction
;
CrysAlisPro (Agilent, 2014)
;
_computing_molecular_graphics
;
PLATON (Spek, 2009)
;
_computing_structure_refinement
;
SHELXL-2014 (Sheldrick, 2015)
;
_computing_structure_solution
;
SHELXS-97 (Sheldrick, 2008)
;
_diffrn_ambient_temperature 298(2)
_diffrn_detector_area_resol_mean 16.0416
_diffrn_measured_fraction_theta_full 0.998
_diffrn_measured_fraction_theta_max 0.961
_diffrn_measurement_device_type 'Agilent Xcalibur, Eos, Gemini CCD'
_diffrn_measurement_method '\f and \w scans'
_diffrn_radiation_type MoK\a
_diffrn_radiation_wavelength 0.71073
_diffrn_reflns_av_R_equivalents 0.0370
_diffrn_reflns_limit_h_max 15
_diffrn_reflns_limit_h_min -15
_diffrn_reflns_limit_k_max 10
_diffrn_reflns_limit_k_min -13
_diffrn_reflns_limit_l_max 14
_diffrn_reflns_limit_l_min -14
_diffrn_reflns_number 7121
_diffrn_reflns_theta_full 25.242
_diffrn_reflns_theta_max 27.532
_diffrn_reflns_theta_min 3.457
_diffrn_standards_decay_% 0
_diffrn_standards_interval_count 0
_diffrn_standards_interval_time 0
_diffrn_standards_number 0
_exptl_absorpt_coefficient_mu 0.111
_exptl_absorpt_correction_T_max 0.969
_exptl_absorpt_correction_T_min 0.812
_exptl_absorpt_correction_type multi-scan
_exptl_absorpt_process_details
;
(SADABS; Sheldrick, 2003)
;
_exptl_crystal_colour colourles
_exptl_crystal_density_diffrn 1.476
_exptl_crystal_description plate
_exptl_crystal_F_000 648
_exptl_crystal_size_max 0.49
_exptl_crystal_size_mid 0.46
_exptl_crystal_size_min 0.28
_refine_diff_density_max 0.262
_refine_diff_density_min -0.250
_refine_ls_extinction_method none
_refine_ls_goodness_of_fit_ref 1.071
_refine_ls_hydrogen_treatment mixed
_refine_ls_matrix_type full
_refine_ls_number_parameters 215
_refine_ls_number_reflns 3113
_refine_ls_number_restraints 0
_refine_ls_restrained_S_all 1.071
_refine_ls_R_factor_all 0.0713
_refine_ls_R_factor_gt 0.0505
_refine_ls_shift/su_max 0.000
_refine_ls_shift/su_mean 0.000
_refine_ls_structure_factor_coef Fsqd
_refine_ls_weighting_details 'w=1/[\s^2^(Fo^2^)+(0.0582P)^2^+0.1493P] where P=(Fo^2^+2Fc^2^)/3'
_refine_ls_weighting_scheme calc
_refine_ls_wR_factor_gt 0.1176
_refine_ls_wR_factor_ref 0.1344
_reflns_number_gt 2311
_reflns_number_total 3113
_reflns_threshold_expression 'I > 2\s(I)'
_cod_data_source_file hb7590sup1.cif
_cod_data_source_block I
_cod_database_code 2241721
_shelx_space_group_comment
;
The symmetry employed for this shelxl refinement is uniquely defined
by the following loop, which should always be used as a source of
symmetry information in preference to the above space-group names.
They are only intended as comments.
;
_shelx_estimated_absorpt_t_min 0.948
_shelx_estimated_absorpt_t_max 0.970
_shelxl_version_number 2.014

loop_
_space_group_symop_operation_xyz
'x, y, z'
'-x, y+1/2, -z+1/2'
'-x, -y, -z'
'x, -y-1/2, z-1/2'

loop_
_atom_site_type_symbol
_atom_site_label
_atom_site_fract_x
_atom_site_fract_y
_atom_site_fract_z
_atom_site_U_iso_or_equiv
_atom_site_adp_type
_atom_site_calc_flag
_atom_site_occupancy
N N11 0.18153(12) 0.35790(14) 0.63063(13) 0.0295(3) Uani d 1
H H11 0.1817(15) 0.3477(17) 0.7066(18) 0.035 Uiso d 1
C C12 0.14803(12) 0.47018(16) 0.58084(14) 0.0257(4) Uani d 1
N N13 0.15092(11) 0.50269(13) 0.46986(12) 0.0288(3) Uani d 1
C C14 0.19721(13) 0.41910(16) 0.40542(14) 0.0259(4) Uani d 1
C C15 0.23862(13) 0.30650(15) 0.45349(14) 0.0246(4) Uani d 1
C C16 0.22954(14) 0.26765(16) 0.57208(15) 0.0286(4) Uani d 1
O O14 0.20095(11) 0.45956(12) 0.29445(11) 0.0384(3) Uani d 1
H H14 0.2235(18) 0.405(2) 0.251(2) 0.058 Uiso d 1
O O15 0.29101(9) 0.22750(11) 0.38791(10) 0.0286(3) Uani d 1
O O16 0.26156(12) 0.16663(12) 0.62240(11) 0.0435(4) Uani d 1
N N21 0.10457(13) 0.51230(15) 0.77235(13) 0.0382(4) Uani d 1
C C22 0.11108(13) 0.55897(16) 0.66440(15) 0.0287(4) Uani d 1
N N23 0.09267(14) 0.67630(15) 0.62621(15) 0.0442(4) Uani d 1
C C24 0.06898(19) 0.7543(2) 0.7096(2) 0.0534(6) Uani d 1
H H24 0.0564 0.8380 0.6881 0.064 Uiso calc 1
C C25 0.06238(17) 0.7179(2) 0.8239(2) 0.0503(6) Uani d 1
H H25 0.0467 0.7743 0.8805 0.060 Uiso calc 1
C C26 0.07998(16) 0.5938(2) 0.85148(18) 0.0472(5) Uani d 1
H H26 0.0746 0.5653 0.9283 0.057 Uiso calc 1
C C31 0.41008(14) 0.22844(17) 0.42471(15) 0.0305(4) Uani d 1
C C32 0.46353(16) 0.1335(2) 0.37687(17) 0.0417(5) Uani d 1
C C33 0.58106(19) 0.1307(3) 0.4082(2) 0.0639(7) Uani d 1
H H33 0.6184 0.0678 0.3771 0.077 Uiso calc 1
C C34 0.64289(19) 0.2205(3) 0.4850(3) 0.0713(8) Uani d 1
H H34 0.7220 0.2185 0.5043 0.086 Uiso calc 1
C C35 0.59019(18) 0.3127(3) 0.5336(2) 0.0595(6) Uani d 1
H H35 0.6330 0.3720 0.5868 0.071 Uiso calc 1
C C36 0.47253(15) 0.3169(2) 0.50285(17) 0.0414(5) Uani d 1
H H36 0.4358 0.3795 0.5351 0.050 Uiso calc 1
O O32 0.39382(13) 0.05064(15) 0.30120(14) 0.0585(5) Uani d 1
C C37 0.4443(3) -0.0572(3) 0.2648(2) 0.0755(8) Uani d 1
H H37A 0.4889 -0.0336 0.2095 0.113 Uiso calc 1
H H37B 0.3857 -0.1143 0.2233 0.113 Uiso calc 1
H H37C 0.4923 -0.0968 0.3369 0.113 Uiso calc 1

loop_
_atom_site_aniso_label
_atom_site_aniso_U_11
_atom_site_aniso_U_22
_atom_site_aniso_U_33
_atom_site_aniso_U_12
_atom_site_aniso_U_13
_atom_site_aniso_U_23
N11 0.0418(8) 0.0269(8) 0.0233(7) 0.0053(6) 0.0148(6) 0.0020(6)
C12 0.0255(8) 0.0249(9) 0.0261(8) 0.0005(7) 0.0059(6) -0.0018(7)
N13 0.0345(7) 0.0239(8) 0.0278(7) 0.0035(6) 0.0078(6) 0.0006(6)
C14 0.0298(8) 0.0261(9) 0.0216(7) -0.0028(7) 0.0063(6) -0.0010(7)
C15 0.0283(8) 0.0233(9) 0.0235(7) 0.0008(7) 0.0090(6) -0.0023(7)
C16 0.0342(9) 0.0251(10) 0.0283(8) 0.0022(7) 0.0112(6) 0.0005(7)
O14 0.0632(8) 0.0300(8) 0.0255(6) 0.0066(6) 0.0178(6) 0.0038(5)
O15 0.0310(6) 0.0293(7) 0.0267(6) 0.0032(5) 0.0098(4) -0.0058(5)
O16 0.0722(9) 0.0286(8) 0.0360(7) 0.0176(7) 0.0256(6) 0.0095(6)
N21 0.0455(9) 0.0392(10) 0.0327(8) -0.0007(7) 0.0155(6) -0.0068(7)
C22 0.0273(8) 0.0283(10) 0.0304(8) -0.0007(7) 0.0074(6) -0.0054(7)
N23 0.0592(10) 0.0287(9) 0.0473(9) 0.0076(8) 0.0189(8) -0.0052(7)
C24 0.0661(14) 0.0319(12) 0.0638(14) 0.0109(10) 0.0198(11) -0.0135(10)
C25 0.0466(11) 0.0519(14) 0.0544(13) 0.0037(10) 0.0169(9) -0.0267(11)
C26 0.0511(11) 0.0596(15) 0.0354(10) -0.0023(11) 0.0194(9) -0.0162(10)
C31 0.0315(8) 0.0330(10) 0.0278(8) 0.0055(7) 0.0091(6) 0.0059(7)
C32 0.0456(11) 0.0453(13) 0.0333(9) 0.0162(9) 0.0092(8) 0.0034(9)
C33 0.0484(13) 0.085(2) 0.0592(14) 0.0317(13) 0.0169(11) 0.0048(14)
C34 0.0340(12) 0.101(2) 0.0756(17) 0.0110(13) 0.0089(11) 0.0157(17)
C35 0.0424(12) 0.0687(17) 0.0600(14) -0.0114(11) 0.0008(10) 0.0076(13)
C36 0.0394(10) 0.0399(12) 0.0438(11) -0.0031(9) 0.0089(8) 0.0016(9)
O32 0.0649(9) 0.0506(10) 0.0543(9) 0.0259(8) 0.0057(7) -0.0188(8)
C37 0.113(2) 0.0547(16) 0.0594(15) 0.0433(15) 0.0238(14) -0.0059(13)

loop_
_atom_type_symbol
_atom_type_description
_atom_type_scat_dispersion_real
_atom_type_scat_dispersion_imag
_atom_type_scat_source
C C 0.0033 0.0016 'International Tables Vol C Tables 4.2.6.8 and 6.1.1.4'
H H 0.0000 0.0000 'International Tables Vol C Tables 4.2.6.8 and 6.1.1.4'
N N 0.0061 0.0033 'International Tables Vol C Tables 4.2.6.8 and 6.1.1.4'
O O 0.0106 0.0060 'International Tables Vol C Tables 4.2.6.8 and 6.1.1.4'

loop_
_geom_angle_atom_site_label_1
_geom_angle_atom_site_label_2
_geom_angle_atom_site_label_3
_geom_angle
_geom_angle_publ_flag
C12 N11 C16 123.44(14) ?
C12 N11 H11 116.5(13) ?
C16 N11 H11 119.4(13) ?
N13 C12 N11 123.65(15) ?
N13 C12 C22 121.28(15) ?
N11 C12 C22 115.02(14) ?
C12 N13 C14 116.70(14) ?
O14 C14 N13 113.69(14) n
O14 C14 C15 123.87(15) n
C15 C14 N13 122.41(14) ?
C14 C15 O15 120.54(13) ?
C14 C15 C16 120.98(15) ?
O15 C15 C16 118.47(14) ?
O16 C16 N11 121.35(15) ?
O16 C16 C15 126.03(16) ?
N11 C16 C15 112.61(14) ?
C14 O14 H14 114.2(16) ?
C22 N21 C26 115.78(17) ?
N23 C22 N21 127.09(16) ?
N23 C22 C12 117.26(15) ?
N21 C22 C12 115.59(15) ?
C22 N23 C24 114.59(17) ?
N23 C24 C25 123.6(2) ?
N23 C24 H24 118.2 ?
C25 C24 H24 118.2 ?
C24 C25 C26 116.47(19) ?
C24 C25 H25 121.8 ?
C26 C25 H25 121.8 ?
N21 C26 C25 122.44(19) ?
N21 C26 H26 118.8 ?
C25 C26 H26 118.8 ?
C36 C31 C32 120.81(17) ?
O15 C31 C32 115.95(15) n
O15 C31 C36 123.24(16) n
O32 C32 C31 116.00(16) n
O32 C32 C33 125.34(19) n
C15 O15 C31 115.41(12) n
C32 O32 C37 117.65(18) n
C33 C32 C31 118.7(2) ?
C34 C33 C32 120.2(2) ?
C34 C33 H33 119.9 ?
C32 C33 H33 119.9 ?
C35 C34 C33 121.1(2) ?
C35 C34 H34 119.4 ?
C33 C34 H34 119.4 ?
C34 C35 C36 119.4(2) ?
C34 C35 H35 120.3 ?
C36 C35 H35 120.3 ?
C31 C36 C35 119.9(2) ?
C31 C36 H36 120.1 ?
C35 C36 H36 120.1 ?
O32 C37 H37A 109.5 ?
O32 C37 H37B 109.5 ?
H37A C37 H37B 109.5 ?
O32 C37 H37C 109.5 ?
H37A C37 H37C 109.5 ?
H37B C37 H37C 109.5 ?

loop_
_geom_bond_atom_site_label_1
_geom_bond_atom_site_label_2
_geom_bond_distance
_geom_bond_publ_flag
N11 C12 1.342(2) n
N11 H11 0.86(2) ?
C12 N13 1.297(2) n
C12 C22 1.484(2) ?
N13 C14 1.361(2) n
C14 C15 1.361(2) n
C15 C16 1.421(2) n
C16 N11 1.381(2) n
C14 O14 1.3255(19) n
C15 O15 1.3816(18) ?
O14 H14 0.85(2) ?
O15 C31 1.3990(19) ?
N21 C22 1.327(2) n
C22 N23 1.327(2) n
N23 C24 1.339(2) n
C24 C25 1.358(3) n
C24 H24 0.9300 ?
C25 C26 1.368(3) n
C25 H25 0.9300 ?
C26 N21 1.332(2) n
C16 O16 1.234(2) n
C26 H26 0.9300 ?
C31 C36 1.373(3) ?
C31 C32 1.389(3) ?
C32 O32 1.357(2) ?
C32 C33 1.381(3) ?
C33 C34 1.373(4) ?
C33 H33 0.9300 ?
C34 C35 1.367(4) ?
C34 H34 0.9300 ?
C35 C36 1.384(3) ?
C35 H35 0.9300 ?
C36 H36 0.9300 ?
O32 C37 1.418(3) ?
C37 H37A 0.9600 ?
C37 H37B 0.9600 ?
C37 H37C 0.9600 ?

loop_
_geom_hbond_atom_site_label_D
_geom_hbond_atom_site_label_H
_geom_hbond_atom_site_label_A
_geom_hbond_site_symmetry_A
_geom_hbond_distance_DH
_geom_hbond_distance_HA
_geom_hbond_distance_DA
_geom_hbond_angle_DHA
_geom_hbond_publ_flag
N11 H11 O15 4_566 0.855(19) 2.257(19) 2.9733(18) 141.4(17) y
O14 H14 O16 4_565 0.85(2) 1.80(2) 2.6117(18) 160(2) y

loop_
_geom_torsion_atom_site_label_1
_geom_torsion_atom_site_label_2
_geom_torsion_atom_site_label_3
_geom_torsion_atom_site_label_4
_geom_torsion
C16 N11 C12 N13 4.3(2)
C16 N11 C12 C22 -173.20(14)
N11 C12 N13 C14 -4.0(2)
C22 C12 N13 C14 173.33(13)
C12 N13 C14 O14 -177.94(14)
C12 N13 C14 C15 0.1(2)
O14 C14 C15 O15 1.7(2)
N13 C14 C15 O15 -176.13(13)
O14 C14 C15 C16 -178.56(15)
N13 C14 C15 C16 3.6(2)
C12 N11 C16 O16 178.32(16)
C12 N11 C16 C15 -0.4(2)
C14 C15 C16 O16 178.06(17)
O15 C15 C16 O16 -2.2(3)
C14 C15 C16 N11 -3.2(2)
O15 C15 C16 N11 176.48(13)
C14 C15 O15 C31 100.24(17)
C16 C15 O15 C31 -79.49(18)
C26 N21 C22 N23 -2.0(3)
C26 N21 C22 C12 175.03(15)
N13 C12 C22 N23 -6.9(2)
N11 C12 C22 N23 170.67(15)
N13 C12 C22 N21 175.73(14)
N11 C12 C22 N21 -6.7(2)
N21 C22 N23 C24 2.4(3)
C12 C22 N23 C24 -174.60(16)
C22 N23 C24 C25 -0.9(3)
N23 C24 C25 C26 -0.8(3)
C22 N21 C26 C25 0.0(3)
C24 C25 C26 N21 1.3(3)
C15 O15 C31 C36 -12.1(2)
C15 O15 C31 C32 168.10(14)
C36 C31 C32 O32 179.61(17)
O15 C31 C32 O32 -0.6(2)
C36 C31 C32 C33 -0.8(3)
O15 C31 C32 C33 178.93(17)
O32 C32 C33 C34 179.5(2)
C31 C32 C33 C34 -0.1(3)
C32 C33 C34 C35 1.1(4)
C33 C34 C35 C36 -1.2(4)
C32 C31 C36 C35 0.7(3)
O15 C31 C36 C35 -179.05(17)
C34 C35 C36 C31 0.3(3)
C33 C32 O32 C37 9.3(3)
C31 C32 O32 C37 -171.21(19)

_cod_database_fobs_code 2241721
